data_7719187
loop_
_publ_author_name
'Rahman, Salina'
'Ghosh, Kowsik'
'Ovchinnikov, Alexander'
'Nandakumar, Anirudh'
'Chan, Candace K.'
'Bobev, Svilen'

_publ_section_title
;
 On the structure of heptalithium distannide: Li<sub>7</sub>Sn<sub>2</sub>
 or Li<sub>7-<i>x</i></sub>Sn<sub>2</sub> (0.3 &lt; <i>x</i> &lt; 0.5).
;
_journal_issue 34
_journal_name_full 'Dalton transactions (Cambridge, England : 2003)'
_journal_page_first 12859
_journal_page_last 12867
_journal_paper_doi 10.1039/d5dt01022e
_journal_volume 54
_journal_year 2025
_chemical_formula_sum 'Li13 Sn5'
_chemical_formula_weight 683.67
_space_group_IT_number 164
_space_group_name_Hall '-P 3 2"'
_space_group_name_H-M_alt 'P -3 m 1'
_symmetry_cell_setting trigonal
_symmetry_space_group_name_H-M 'P -3 m 1'
_atom_sites_solution_primary direct
_atom_sites_solution_secondary difmap
_audit_creation_method SHELXL-97
_audit_update_record
;
2025-04-16 deposited with the CCDC.	2025-07-23 downloaded from the CCDC.
;
_cell_angle_alpha 90.00
_cell_angle_beta 90.00
_cell_angle_gamma 120.00
_cell_formula_units_Z 1
_cell_length_a 4.6981(3)
_cell_length_b 4.6981(3)
_cell_length_c 17.0984(15)
_cell_measurement_reflns_used 1036
_cell_measurement_temperature 200(2)
_cell_measurement_theta_max 30.50
_cell_measurement_theta_min 2.38
_cell_volume 326.84(4)
_computing_cell_refinement 'Bruker SAINT'
_computing_data_collection 'Bruker APEX2'
_computing_data_reduction 'Bruker SAINT'
_computing_molecular_graphics 'Bruker SHELXTL'
_computing_publication_material 'Bruker SHELXTL'
_computing_structure_refinement 'SHELXL-97 (Sheldrick, 1997)'
_computing_structure_solution 'SHELXS-97 (Sheldrick, 1990)'
_diffrn_ambient_temperature 200(2)
_diffrn_measured_fraction_theta_full 1.000
_diffrn_measured_fraction_theta_max 1.000
_diffrn_measurement_device_type 'CCD area detector'
_diffrn_measurement_method 'phi and omega scans'
_diffrn_radiation_monochromator graphite
_diffrn_radiation_source 'fine-focus sealed tube'
_diffrn_radiation_type MoK\a
_diffrn_radiation_wavelength 0.71073
_diffrn_reflns_av_R_equivalents 0.0299
_diffrn_reflns_av_sigmaI/netI 0.0223
_diffrn_reflns_limit_h_max 5
_diffrn_reflns_limit_h_min -6
_diffrn_reflns_limit_k_max 6
_diffrn_reflns_limit_k_min -5
_diffrn_reflns_limit_l_max 24
_diffrn_reflns_limit_l_min -23
_diffrn_reflns_number 2831
_diffrn_reflns_theta_full 30.50
_diffrn_reflns_theta_max 30.50
_diffrn_reflns_theta_min 1.19
_exptl_absorpt_coefficient_mu 9.356
_exptl_absorpt_correction_T_max 0.4287
_exptl_absorpt_correction_T_min 0.3213
_exptl_absorpt_correction_type multi-scan
_exptl_absorpt_process_details SADABS
_exptl_crystal_colour black
_exptl_crystal_density_diffrn 3.473
_exptl_crystal_density_method 'not measured'
_exptl_crystal_description irregular
_exptl_crystal_F_000 289
_exptl_crystal_size_max 0.16
_exptl_crystal_size_mid 0.12
_exptl_crystal_size_min 0.11
_refine_diff_density_max 1.040
_refine_diff_density_min -1.245
_refine_diff_density_rms 0.172
_refine_ls_extinction_coef 0.00023(3)
_refine_ls_extinction_expression Fc^*^=kFc[1+0.001xFc^2^\l^3^/sin(2\q)]^-1/4^
_refine_ls_extinction_method SHELXL
_refine_ls_goodness_of_fit_ref 1.060
_refine_ls_matrix_type full
_refine_ls_number_parameters 30
_refine_ls_number_reflns 456
_refine_ls_number_restraints 0
_refine_ls_restrained_S_all 1.060
_refine_ls_R_factor_all 0.0269
_refine_ls_R_factor_gt 0.0213
_refine_ls_shift/su_max 0.000
_refine_ls_shift/su_mean 0.000
_refine_ls_structure_factor_coef Fsqd
_refine_ls_weighting_details 'calc w=1/[\s^2^(Fo^2^)+(0.0119P)^2^+0.2747P] where P=(Fo^2^+2Fc^2^)/3'
_refine_ls_weighting_scheme calc
_refine_ls_wR_factor_gt 0.0350
_refine_ls_wR_factor_ref 0.0360
_reflns_number_gt 403
_reflns_number_total 456
_reflns_threshold_expression >2sigma(I)
_cod_data_source_file d5dt01022e2.cif
_cod_data_source_block final_CCDC10
_cod_depositor_comments
;
The following automatic conversions were performed:

data item '_symmetry_cell_setting' value 'Trigonal' was changed to
'trigonal' in accordance with the
/home/data/users/saulius/crontab/automatic-downloads/rss-feeds/RSC/lib/dictionaries/cif_core.dic
dictionary named 'cif_core.dic' version 2.4.2 last updated on
2011-04-26.

Automatic conversion script
Id: cif_fix_values 8170 2020-07-09 18:12:32Z antanas 

 Adding full bibliography for 7719177--7719189.cif.
;
_cod_original_sg_symbol_H-M P-3m1
_cod_database_code 7719187

loop_
_symmetry_equiv_pos_as_xyz
'x, y, z'
'-y, x-y, z'
'-x+y, -x, z'
'y, x, -z'
'x-y, -y, -z'
'-x, -x+y, -z'
'-x, -y, -z'
'y, -x+y, -z'
'x-y, x, -z'
'-y, -x, z'
'-x+y, y, z'
'x, x-y, z'

loop_
_atom_site_label
_atom_site_type_symbol
_atom_site_fract_x
_atom_site_fract_y
_atom_site_fract_z
_atom_site_U_iso_or_equiv
_atom_site_adp_type
_atom_site_occupancy
_atom_site_symmetry_multiplicity
_atom_site_calc_flag
_atom_site_refinement_flags
_atom_site_disorder_assembly
_atom_site_disorder_group
Sn1 Sn 0.3333 0.6667 0.22338(3) 0.01132(13) Uani 1 6 d S . .
Sn2 Sn 0.3333 0.6667 0.39096(2) 0.01097(12) Uani 1 6 d S . .
Sn3 Sn 0.0000 0.0000 0.0000 0.01168(15) Uani 1 12 d S . .
Li1 Li 0.3333 0.6667 0.0539(7) 0.023(3) Uani 1 6 d S . .
Li2 Li 0.3333 0.6667 0.5538(6) 0.011(2) Uani 1 6 d S . .
Li3 Li 0.3333 0.6667 0.7183(7) 0.016(2) Uani 1 6 d S . .
Li4 Li 0.3333 0.6667 0.8896(8) 0.036(4) Uani 1 6 d S . .
Li5 Li 0.0000 0.0000 0.1624(8) 0.029(3) Uani 1 6 d S . .
Li6 Li 0.0000 0.0000 0.3269(6) 0.013(2) Uani 1 6 d S . .
Li7 Li 0.0000 0.0000 0.5000 0.021(4) Uani 1 12 d S . .

loop_
_atom_site_aniso_label
_atom_site_aniso_U_11
_atom_site_aniso_U_22
_atom_site_aniso_U_33
_atom_site_aniso_U_23
_atom_site_aniso_U_13
_atom_site_aniso_U_12
Sn1 0.01166(16) 0.01166(16) 0.0106(2) 0.000 0.000 0.00583(8)
Sn2 0.01138(16) 0.01138(16) 0.0101(2) 0.000 0.000 0.00569(8)
Sn3 0.0120(2) 0.0120(2) 0.0110(3) 0.000 0.000 0.00601(10)
Li1 0.025(5) 0.025(5) 0.019(6) 0.000 0.000 0.013(2)
Li2 0.010(3) 0.010(3) 0.014(5) 0.000 0.000 0.0048(17)
Li3 0.011(3) 0.011(3) 0.025(6) 0.000 0.000 0.0057(17)
Li4 0.037(6) 0.037(6) 0.034(8) 0.000 0.000 0.019(3)
Li5 0.036(5) 0.036(5) 0.017(6) 0.000 0.000 0.018(2)
Li6 0.012(3) 0.012(3) 0.013(5) 0.000 0.000 0.0060(17)
Li7 0.012(5) 0.012(5) 0.039(10) 0.000 0.000 0.006(3)

loop_
_atom_type_symbol
_atom_type_description
_atom_type_scat_dispersion_real
_atom_type_scat_dispersion_imag
_atom_type_scat_source
Li Li -0.0003 0.0001 'International Tables Vol C Tables 4.2.6.8 and 6.1.1.4'
Sn Sn -0.6537 1.4246 'International Tables Vol C Tables 4.2.6.8 and 6.1.1.4'

loop_
_geom_angle_atom_site_label_1
_geom_angle_atom_site_label_2
_geom_angle_atom_site_label_3
_geom_angle
_geom_angle_site_symmetry_1
_geom_angle_site_symmetry_3
_geom_angle_publ_flag
Sn2 Sn1 Li3 69.8(2) . 7_666 ?
Sn2 Sn1 Li3 69.8(2) . 7_676 ?
Li3 Sn1 Li3 108.7(2) 7_666 7_676 ?
Sn2 Sn1 Li3 69.8(2) . 7_566 ?
Li3 Sn1 Li3 108.7(2) 7_666 7_566 ?
Li3 Sn1 Li3 108.7(2) 7_676 7_566 ?
Sn2 Sn1 Li1 180.000(1) . . ?
Li3 Sn1 Li1 110.2(2) 7_666 . ?
Li3 Sn1 Li1 110.2(2) 7_676 . ?
Li3 Sn1 Li1 110.2(2) 7_566 . ?
Sn2 Sn1 Li5 111.0(2) . . ?
Li3 Sn1 Li5 71.70(16) 7_666 . ?
Li3 Sn1 Li5 179.2(4) 7_676 . ?
Li3 Sn1 Li5 71.70(16) 7_566 . ?
Li1 Sn1 Li5 69.0(2) . . ?
Sn2 Sn1 Li5 111.0(2) . 1_565 ?
Li3 Sn1 Li5 179.2(4) 7_666 1_565 ?
Li3 Sn1 Li5 71.70(16) 7_676 1_565 ?
Li3 Sn1 Li5 71.70(16) 7_566 1_565 ?
Li1 Sn1 Li5 69.0(2) . 1_565 ?
Li5 Sn1 Li5 107.9(3) . 1_565 ?
Sn2 Sn1 Li5 111.0(2) . 1_665 ?
Li3 Sn1 Li5 71.70(16) 7_666 1_665 ?
Li3 Sn1 Li5 71.70(16) 7_676 1_665 ?
Li3 Sn1 Li5 179.2(4) 7_566 1_665 ?
Li1 Sn1 Li5 69.0(2) . 1_665 ?
Li5 Sn1 Li5 107.9(3) . 1_665 ?
Li5 Sn1 Li5 107.9(3) 1_565 1_665 ?
Sn2 Sn1 Li6 56.86(15) . . ?
Li3 Sn1 Li6 54.43(10) 7_666 . ?
Li3 Sn1 Li6 126.7(3) 7_676 . ?
Li3 Sn1 Li6 54.43(10) 7_566 . ?
Li1 Sn1 Li6 123.14(15) . . ?
Li5 Sn1 Li6 54.2(3) . . ?
Li5 Sn1 Li6 125.95(11) 1_565 . ?
Li5 Sn1 Li6 125.95(11) 1_665 . ?
Sn2 Sn1 Li6 56.86(15) . 1_665 ?
Li3 Sn1 Li6 54.43(10) 7_666 1_665 ?
Li3 Sn1 Li6 54.43(10) 7_676 1_665 ?
Li3 Sn1 Li6 126.7(3) 7_566 1_665 ?
Li1 Sn1 Li6 123.14(15) . 1_665 ?
Li5 Sn1 Li6 125.95(11) . 1_665 ?
Li5 Sn1 Li6 125.95(11) 1_565 1_665 ?
Li5 Sn1 Li6 54.2(3) 1_665 1_665 ?
Li6 Sn1 Li6 93.0(2) . 1_665 ?
Sn2 Sn1 Li6 56.86(15) . 1_565 ?
Li3 Sn1 Li6 126.7(3) 7_666 1_565 ?
Li3 Sn1 Li6 54.43(10) 7_676 1_565 ?
Li3 Sn1 Li6 54.43(10) 7_566 1_565 ?
Li1 Sn1 Li6 123.14(15) . 1_565 ?
Li5 Sn1 Li6 125.95(11) . 1_565 ?
Li5 Sn1 Li6 54.2(3) 1_565 1_565 ?
Li5 Sn1 Li6 125.95(11) 1_665 1_565 ?
Li6 Sn1 Li6 93.0(2) . 1_565 ?
Li6 Sn1 Li6 93.0(2) 1_665 1_565 ?
Sn2 Sn1 Li4 125.46(19) . 7_666 ?
Li3 Sn1 Li4 55.7(3) 7_666 7_666 ?
Li3 Sn1 Li4 125.63(11) 7_676 7_666 ?
Li3 Sn1 Li4 125.63(11) 7_566 7_666 ?
Li1 Sn1 Li4 54.54(19) . 7_666 ?
Li5 Sn1 Li4 53.96(12) . 7_666 ?
Li5 Sn1 Li4 123.5(3) 1_565 7_666 ?
Li5 Sn1 Li4 53.96(12) 1_665 7_666 ?
Li6 Sn1 Li4 88.63(16) . 7_666 ?
Li6 Sn1 Li4 88.63(16) 1_665 7_666 ?
Li6 Sn1 Li4 177.7(3) 1_565 7_666 ?
Li2 Sn2 Sn1 180.000(1) . . ?
Li2 Sn2 Li2 70.81(19) . 7_666 ?
Sn1 Sn2 Li2 109.19(19) . 7_666 ?
Li2 Sn2 Li2 70.81(19) . 7_676 ?
Sn1 Sn2 Li2 109.19(19) . 7_676 ?
Li2 Sn2 Li2 109.75(19) 7_666 7_676 ?
Li2 Sn2 Li2 70.81(19) . 7_566 ?
Sn1 Sn2 Li2 109.19(19) . 7_566 ?
Li2 Sn2 Li2 109.75(19) 7_666 7_566 ?
Li2 Sn2 Li2 109.75(19) 7_676 7_566 ?
Li2 Sn2 Li6 111.98(19) . 1_565 ?
Sn1 Sn2 Li6 68.02(19) . 1_565 ?
Li2 Sn2 Li6 177.2(3) 7_666 1_565 ?
Li2 Sn2 Li6 71.64(14) 7_676 1_565 ?
Li2 Sn2 Li6 71.64(14) 7_566 1_565 ?
Li2 Sn2 Li6 111.98(19) . 1_665 ?
Sn1 Sn2 Li6 68.02(19) . 1_665 ?
Li2 Sn2 Li6 71.64(14) 7_666 1_665 ?
Li2 Sn2 Li6 71.64(14) 7_676 1_665 ?
Li2 Sn2 Li6 177.2(3) 7_566 1_665 ?
Li6 Sn2 Li6 106.9(2) 1_565 1_665 ?
Li2 Sn2 Li6 111.98(19) . . ?
Sn1 Sn2 Li6 68.02(19) . . ?
Li2 Sn2 Li6 71.64(14) 7_666 . ?
Li2 Sn2 Li6 177.2(3) 7_676 . ?
Li2 Sn2 Li6 71.64(14) 7_566 . ?
Li6 Sn2 Li6 106.9(2) 1_565 . ?
Li6 Sn2 Li6 106.9(2) 1_665 . ?
Li2 Sn2 Li7 55.496(7) . 1_665 ?
Sn1 Sn2 Li7 124.504(7) . 1_665 ?
Li2 Sn2 Li7 54.88(9) 7_666 1_665 ?
Li2 Sn2 Li7 54.88(9) 7_676 1_665 ?
Li2 Sn2 Li7 126.31(19) 7_566 1_665 ?
Li6 Sn2 Li7 126.45(9) 1_565 1_665 ?
Li6 Sn2 Li7 56.48(19) 1_665 1_665 ?
Li6 Sn2 Li7 126.45(9) . 1_665 ?
Li2 Sn2 Li7 55.496(7) . 1_565 ?
Sn1 Sn2 Li7 124.504(7) . 1_565 ?
Li2 Sn2 Li7 126.31(19) 7_666 1_565 ?
Li2 Sn2 Li7 54.88(9) 7_676 1_565 ?
Li2 Sn2 Li7 54.88(9) 7_566 1_565 ?
Li6 Sn2 Li7 56.48(19) 1_565 1_565 ?
Li6 Sn2 Li7 126.45(9) 1_665 1_565 ?
Li6 Sn2 Li7 126.45(9) . 1_565 ?
Li7 Sn2 Li7 91.070(10) 1_665 1_565 ?
Li2 Sn2 Li7 55.496(7) . . ?
Sn1 Sn2 Li7 124.504(7) . . ?
Li2 Sn2 Li7 54.88(9) 7_666 . ?
Li2 Sn2 Li7 126.31(19) 7_676 . ?
Li2 Sn2 Li7 54.88(9) 7_566 . ?
Li6 Sn2 Li7 126.45(9) 1_565 . ?
Li6 Sn2 Li7 126.45(9) 1_665 . ?
Li6 Sn2 Li7 56.48(19) . . ?
Li7 Sn2 Li7 91.070(9) 1_665 . ?
Li7 Sn2 Li7 91.070(9) 1_565 . ?
Li2 Sn2 Li3 124.55(18) . 7_666 ?
Sn1 Sn2 Li3 55.45(18) . 7_666 ?
Li2 Sn2 Li3 53.7(2) 7_666 7_666 ?
Li2 Sn2 Li3 125.12(9) 7_676 7_666 ?
Li2 Sn2 Li3 125.12(9) 7_566 7_666 ?
Li6 Sn2 Li3 123.5(3) 1_565 7_666 ?
Li6 Sn2 Li3 53.55(9) 1_665 7_666 ?
Li6 Sn2 Li3 53.55(9) . 7_666 ?
Li7 Sn2 Li3 88.96(12) 1_665 7_666 ?
Li7 Sn2 Li3 179.96(17) 1_565 7_666 ?
Li7 Sn2 Li3 88.96(12) . 7_666 ?
Li5 Sn3 Li5 180.0 7 . ?
Li5 Sn3 Li1 71.2(2) 7 7 ?
Li5 Sn3 Li1 108.8(2) . 7 ?
Li5 Sn3 Li1 71.2(2) 7 7_665 ?
Li5 Sn3 Li1 108.8(2) . 7_665 ?
Li1 Sn3 Li1 110.2(2) 7 7_665 ?
Li5 Sn3 Li1 108.8(2) 7 1_445 ?
Li5 Sn3 Li1 71.2(2) . 1_445 ?
Li1 Sn3 Li1 69.8(2) 7 1_445 ?
Li1 Sn3 Li1 180.0(4) 7_665 1_445 ?
Li5 Sn3 Li1 108.8(2) 7 . ?
Li5 Sn3 Li1 71.2(2) . . ?
Li1 Sn3 Li1 180.0 7 . ?
Li1 Sn3 Li1 69.8(2) 7_665 . ?
Li1 Sn3 Li1 110.2(2) 1_445 . ?
Li5 Sn3 Li1 71.2(2) 7 7_565 ?
Li5 Sn3 Li1 108.8(2) . 7_565 ?
Li1 Sn3 Li1 110.2(2) 7 7_565 ?
Li1 Sn3 Li1 110.2(2) 7_665 7_565 ?
Li1 Sn3 Li1 69.8(2) 1_445 7_565 ?
Li1 Sn3 Li1 69.8(2) . 7_565 ?
Li5 Sn3 Li1 108.8(2) 7 1_545 ?
Li5 Sn3 Li1 71.2(2) . 1_545 ?
Li1 Sn3 Li1 69.8(2) 7 1_545 ?
Li1 Sn3 Li1 69.8(2) 7_665 1_545 ?
Li1 Sn3 Li1 110.2(2) 1_445 1_545 ?
Li1 Sn3 Li1 110.2(2) . 1_545 ?
Li1 Sn3 Li1 180.0(4) 7_565 1_545 ?
Li5 Sn3 Li4 55.16(19) 7 1_444 ?
Li5 Sn3 Li4 124.84(19) . 1_444 ?
Li1 Sn3 Li4 55.09(11) 7 1_444 ?
Li1 Sn3 Li4 126.4(3) 7_665 1_444 ?
Li1 Sn3 Li4 53.6(3) 1_445 1_444 ?
Li1 Sn3 Li4 124.91(11) . 1_444 ?
Li1 Sn3 Li4 55.09(11) 7_565 1_444 ?
Li1 Sn3 Li4 124.91(11) 1_545 1_444 ?
Li5 Sn3 Li4 124.84(19) 7 7_666 ?
Li5 Sn3 Li4 55.16(19) . 7_666 ?
Li1 Sn3 Li4 124.91(11) 7 7_666 ?
Li1 Sn3 Li4 53.6(3) 7_665 7_666 ?
Li1 Sn3 Li4 126.4(3) 1_445 7_666 ?
Li1 Sn3 Li4 55.09(11) . 7_666 ?
Li1 Sn3 Li4 124.91(11) 7_565 7_666 ?
Li1 Sn3 Li4 55.09(11) 1_545 7_666 ?
Li4 Sn3 Li4 180.0(4) 1_444 7_666 ?
Li5 Sn3 Li4 55.16(19) 7 1_554 ?
Li5 Sn3 Li4 124.84(19) . 1_554 ?
Li1 Sn3 Li4 126.4(3) 7 1_554 ?
Li1 Sn3 Li4 55.09(11) 7_665 1_554 ?
Li1 Sn3 Li4 124.91(11) 1_445 1_554 ?
Li1 Sn3 Li4 53.6(3) . 1_554 ?
Li1 Sn3 Li4 55.09(11) 7_565 1_554 ?
Li1 Sn3 Li4 124.91(11) 1_545 1_554 ?
Li4 Sn3 Li4 90.6(3) 1_444 1_554 ?
Li4 Sn3 Li4 89.4(3) 7_666 1_554 ?
Li5 Sn3 Li4 124.84(19) 7 7_556 ?
Li5 Sn3 Li4 55.16(19) . 7_556 ?
Li1 Sn3 Li4 53.6(3) 7 7_556 ?
Li1 Sn3 Li4 124.91(11) 7_665 7_556 ?
Li1 Sn3 Li4 55.09(11) 1_445 7_556 ?
Li1 Sn3 Li4 126.4(3) . 7_556 ?
Li1 Sn3 Li4 124.91(11) 7_565 7_556 ?
Li1 Sn3 Li4 55.09(11) 1_545 7_556 ?
Li4 Sn3 Li4 89.4(3) 1_444 7_556 ?
Li4 Sn3 Li4 90.6(3) 7_666 7_556 ?
Li4 Sn3 Li4 180.0(4) 1_554 7_556 ?
Li4 Li1 Sn3 71.2(2) 1_554 1_565 ?
Li4 Li1 Sn3 71.2(2) 1_554 . ?
Sn3 Li1 Sn3 110.2(2) 1_565 . ?
Li4 Li1 Sn3 71.2(2) 1_554 1_665 ?
Sn3 Li1 Sn3 110.2(2) 1_565 1_665 ?
Sn3 Li1 Sn3 110.2(2) . 1_665 ?
Li4 Li1 Li4 109.6(3) 1_554 7_666 ?
Sn3 Li1 Li4 179.2(5) 1_565 7_666 ?
Sn3 Li1 Li4 70.24(13) . 7_666 ?
Sn3 Li1 Li4 70.24(13) 1_665 7_666 ?
Li4 Li1 Li4 109.6(3) 1_554 7_676 ?
Sn3 Li1 Li4 70.24(13) 1_565 7_676 ?
Sn3 Li1 Li4 179.2(5) . 7_676 ?
Sn3 Li1 Li4 70.24(13) 1_665 7_676 ?
Li4 Li1 Li4 109.3(3) 7_666 7_676 ?
Li4 Li1 Li4 109.6(3) 1_554 7_566 ?
Sn3 Li1 Li4 70.24(13) 1_565 7_566 ?
Sn3 Li1 Li4 70.24(13) . 7_566 ?
Sn3 Li1 Li4 179.2(5) 1_665 7_566 ?
Li4 Li1 Li4 109.3(3) 7_666 7_566 ?
Li4 Li1 Li4 109.3(3) 7_676 7_566 ?
Li4 Li1 Sn1 180.0 1_554 . ?
Sn3 Li1 Sn1 108.8(2) 1_565 . ?
Sn3 Li1 Sn1 108.8(2) . . ?
Sn3 Li1 Sn1 108.8(2) 1_665 . ?
Li4 Li1 Sn1 70.4(3) 7_666 . ?
Li4 Li1 Sn1 70.4(3) 7_676 . ?
Li4 Li1 Sn1 70.4(3) 7_566 . ?
Li4 Li1 Li1 55.8(3) 1_554 7_665 ?
Sn3 Li1 Li1 127.0(6) 1_565 7_665 ?
Sn3 Li1 Li1 55.08(11) . 7_665 ?
Sn3 Li1 Li1 55.08(11) 1_665 7_665 ?
Li4 Li1 Li1 53.8(3) 7_666 7_665 ?
Li4 Li1 Li1 125.32(15) 7_676 7_665 ?
Li4 Li1 Li1 125.32(15) 7_566 7_665 ?
Sn1 Li1 Li1 124.2(3) . 7_665 ?
Li4 Li1 Li1 55.8(3) 1_554 7_565 ?
Sn3 Li1 Li1 55.08(11) 1_565 7_565 ?
Sn3 Li1 Li1 55.08(11) . 7_565 ?
Sn3 Li1 Li1 127.0(6) 1_665 7_565 ?
Li4 Li1 Li1 125.32(15) 7_666 7_565 ?
Li4 Li1 Li1 125.32(15) 7_676 7_565 ?
Li4 Li1 Li1 53.8(3) 7_566 7_565 ?
Sn1 Li1 Li1 124.2(3) . 7_565 ?
Li1 Li1 Li1 91.5(5) 7_665 7_565 ?
Li4 Li1 Li1 55.8(3) 1_554 7_675 ?
Sn3 Li1 Li1 55.08(11) 1_565 7_675 ?
Sn3 Li1 Li1 127.0(6) . 7_675 ?
Sn3 Li1 Li1 55.08(11) 1_665 7_675 ?
Li4 Li1 Li1 125.32(15) 7_666 7_675 ?
Li4 Li1 Li1 53.8(3) 7_676 7_675 ?
Li4 Li1 Li1 125.32(15) 7_566 7_675 ?
Sn1 Li1 Li1 124.2(3) . 7_675 ?
Li1 Li1 Li1 91.5(5) 7_665 7_675 ?
Li1 Li1 Li1 91.5(5) 7_565 7_675 ?
Li4 Li1 Li5 124.4(2) 1_554 1_665 ?
Sn3 Li1 Li5 124.92(11) 1_565 1_665 ?
Sn3 Li1 Li5 124.92(11) . 1_665 ?
Sn3 Li1 Li5 53.1(2) 1_665 1_665 ?
Li4 Li1 Li5 54.68(16) 7_666 1_665 ?
Li4 Li1 Li5 54.68(16) 7_676 1_665 ?
Li4 Li1 Li5 126.0(5) 7_566 1_665 ?
Sn1 Li1 Li5 55.6(2) . 1_665 ?
Li1 Li1 Li5 88.61(18) 7_665 1_665 ?
Li1 Li1 Li5 179.8(5) 7_565 1_665 ?
Li1 Li1 Li5 88.61(18) 7_675 1_665 ?
Sn2 Li2 Li3 180.000(2) . . ?
Sn2 Li2 Li7 71.25(19) . 1_565 ?
Li3 Li2 Li7 108.75(19) . 1_565 ?
Sn2 Li2 Li7 71.25(19) . . ?
Li3 Li2 Li7 108.75(19) . . ?
Li7 Li2 Li7 110.18(19) 1_565 . ?
Sn2 Li2 Li7 71.25(19) . 1_665 ?
Li3 Li2 Li7 108.75(19) . 1_665 ?
Li7 Li2 Li7 110.18(19) 1_565 1_665 ?
Li7 Li2 Li7 110.18(19) . 1_665 ?
Sn2 Li2 Sn2 109.19(19) . 7_666 ?
Li3 Li2 Sn2 70.81(19) . 7_666 ?
Li7 Li2 Sn2 179.6(4) 1_565 7_666 ?
Li7 Li2 Sn2 70.029(5) . 7_666 ?
Li7 Li2 Sn2 70.029(5) 1_665 7_666 ?
Sn2 Li2 Sn2 109.19(19) . 7_676 ?
Li3 Li2 Sn2 70.81(19) . 7_676 ?
Li7 Li2 Sn2 70.029(5) 1_565 7_676 ?
Li7 Li2 Sn2 179.6(4) . 7_676 ?
Li7 Li2 Sn2 70.030(5) 1_665 7_676 ?
Sn2 Li2 Sn2 109.76(19) 7_666 7_676 ?
Sn2 Li2 Sn2 109.19(19) . 7_566 ?
Li3 Li2 Sn2 70.81(19) . 7_566 ?
Li7 Li2 Sn2 70.029(5) 1_565 7_566 ?
Li7 Li2 Sn2 70.030(5) . 7_566 ?
Li7 Li2 Sn2 179.6(4) 1_665 7_566 ?
Sn2 Li2 Sn2 109.76(19) 7_666 7_566 ?
Sn2 Li2 Sn2 109.75(19) 7_676 7_566 ?
Sn2 Li2 Li2 55.8(3) . 7_666 ?
Li3 Li2 Li2 124.2(3) . 7_666 ?
Li7 Li2 Li2 127.1(5) 1_565 7_666 ?
Li7 Li2 Li2 55.09(9) . 7_666 ?
Li7 Li2 Li2 55.09(9) 1_665 7_666 ?
Sn2 Li2 Li2 53.36(10) 7_666 7_666 ?
Sn2 Li2 Li2 125.12(9) 7_676 7_666 ?
Sn2 Li2 Li2 125.12(9) 7_566 7_666 ?
Sn2 Li2 Li2 55.8(3) . 7_566 ?
Li3 Li2 Li2 124.2(3) . 7_566 ?
Li7 Li2 Li2 55.09(9) 1_565 7_566 ?
Li7 Li2 Li2 55.09(9) . 7_566 ?
Li7 Li2 Li2 127.1(5) 1_665 7_566 ?
Sn2 Li2 Li2 125.12(9) 7_666 7_566 ?
Sn2 Li2 Li2 125.12(9) 7_676 7_566 ?
Sn2 Li2 Li2 53.36(10) 7_566 7_566 ?
Li2 Li2 Li2 91.5(4) 7_666 7_566 ?
Sn2 Li2 Li2 55.8(3) . 7_676 ?
Li3 Li2 Li2 124.2(3) . 7_676 ?
Li7 Li2 Li2 55.09(9) 1_565 7_676 ?
Li7 Li2 Li2 127.1(5) . 7_676 ?
Li7 Li2 Li2 55.09(9) 1_665 7_676 ?
Sn2 Li2 Li2 125.12(9) 7_666 7_676 ?
Sn2 Li2 Li2 53.36(10) 7_676 7_676 ?
Sn2 Li2 Li2 125.12(9) 7_566 7_676 ?
Li2 Li2 Li2 91.5(4) 7_666 7_676 ?
Li2 Li2 Li2 91.5(4) 7_566 7_676 ?
Sn2 Li2 Li6 126.9(2) . 7_666 ?
Li3 Li2 Li6 53.1(2) . 7_666 ?
Li7 Li2 Li6 124.86(11) 1_565 7_666 ?
Li7 Li2 Li6 124.86(11) . 7_666 ?
Li7 Li2 Li6 55.67(15) 1_665 7_666 ?
Sn2 Li2 Li6 54.90(10) 7_666 7_666 ?
Sn2 Li2 Li6 54.90(10) 7_676 7_666 ?
Sn2 Li2 Li6 123.9(4) 7_566 7_666 ?
Li2 Li2 Li6 90.38(15) 7_666 7_666 ?
Li2 Li2 Li6 177.2(5) 7_566 7_666 ?
Li2 Li2 Li6 90.38(15) 7_676 7_666 ?
Li2 Li3 Li6 74.1(3) . 7_566 ?
Li2 Li3 Li6 74.1(3) . 7_556 ?
Li6 Li3 Li6 112.8(3) 7_566 7_556 ?
Li2 Li3 Li6 74.1(3) . 7_666 ?
Li6 Li3 Li6 112.8(3) 7_566 7_666 ?
Li6 Li3 Li6 112.8(3) 7_556 7_666 ?
Li2 Li3 Sn1 110.2(2) . 7_666 ?
Li6 Li3 Sn1 175.7(5) 7_566 7_666 ?
Li6 Li3 Sn1 69.10(10) 7_556 7_666 ?
Li6 Li3 Sn1 69.10(10) 7_666 7_666 ?
Li2 Li3 Sn1 110.2(2) . 7_676 ?
Li6 Li3 Sn1 69.10(10) 7_566 7_676 ?
Li6 Li3 Sn1 175.7(5) 7_556 7_676 ?
Li6 Li3 Sn1 69.10(10) 7_666 7_676 ?
Sn1 Li3 Sn1 108.7(2) 7_666 7_676 ?
Li2 Li3 Sn1 110.2(2) . 7_566 ?
Li6 Li3 Sn1 69.10(10) 7_566 7_566 ?
Li6 Li3 Sn1 69.10(10) 7_556 7_566 ?
Li6 Li3 Sn1 175.7(5) 7_666 7_566 ?
Sn1 Li3 Sn1 108.7(2) 7_666 7_566 ?
Sn1 Li3 Sn1 108.7(2) 7_676 7_566 ?
Li2 Li3 Li4 180.000(3) . . ?
Li6 Li3 Li4 105.9(3) 7_566 . ?
Li6 Li3 Li4 105.9(3) 7_556 . ?
Li6 Li3 Li4 105.9(3) 7_666 . ?
Sn1 Li3 Li4 69.8(2) 7_666 . ?
Sn1 Li3 Li4 69.8(2) 7_676 . ?
Sn1 Li3 Li4 69.8(2) 7_566 . ?
Li2 Li3 Sn2 55.45(18) . 7_666 ?
Li6 Li3 Sn2 129.5(5) 7_566 7_666 ?
Li6 Li3 Sn2 56.53(15) 7_556 7_666 ?
Li6 Li3 Sn2 56.53(15) 7_666 7_666 ?
Sn1 Li3 Sn2 54.74(5) 7_666 7_666 ?
Sn1 Li3 Sn2 125.61(11) 7_676 7_666 ?
Sn1 Li3 Sn2 125.61(11) 7_566 7_666 ?
Li4 Li3 Sn2 124.55(18) . 7_666 ?
Li2 Li3 Sn2 55.45(18) . 7_566 ?
Li6 Li3 Sn2 56.53(15) 7_566 7_566 ?
Li6 Li3 Sn2 56.53(15) 7_556 7_566 ?
Li6 Li3 Sn2 129.5(5) 7_666 7_566 ?
Sn1 Li3 Sn2 125.61(11) 7_666 7_566 ?
Sn1 Li3 Sn2 125.61(11) 7_676 7_566 ?
Sn1 Li3 Sn2 54.74(5) 7_566 7_566 ?
Li4 Li3 Sn2 124.55(18) . 7_566 ?
Sn2 Li3 Sn2 91.0(2) 7_666 7_566 ?
Li2 Li3 Sn2 55.45(18) . 7_676 ?
Li6 Li3 Sn2 56.53(15) 7_566 7_676 ?
Li6 Li3 Sn2 129.5(5) 7_556 7_676 ?
Li6 Li3 Sn2 56.53(15) 7_666 7_676 ?
Sn1 Li3 Sn2 125.61(11) 7_666 7_676 ?
Sn1 Li3 Sn2 54.74(5) 7_676 7_676 ?
Sn1 Li3 Sn2 125.61(11) 7_566 7_676 ?
Li4 Li3 Sn2 124.55(18) . 7_676 ?
Sn2 Li3 Sn2 91.0(2) 7_666 7_676 ?
Sn2 Li3 Sn2 91.0(2) 7_566 7_676 ?
Li2 Li3 Li5 127.0(2) . 7_666 ?
Li6 Li3 Li5 123.30(18) 7_566 7_666 ?
Li6 Li3 Li5 123.30(18) 7_556 7_666 ?
Li6 Li3 Li5 52.9(3) 7_666 7_666 ?
Sn1 Li3 Li5 54.37(12) 7_666 7_666 ?
Sn1 Li3 Li5 54.37(12) 7_676 7_666 ?
Sn1 Li3 Li5 122.8(4) 7_566 7_666 ?
Li4 Li3 Li5 53.0(2) . 7_666 ?
Sn2 Li3 Li5 90.68(13) 7_666 7_666 ?
Sn2 Li3 Li5 177.6(4) 7_566 7_666 ?
Sn2 Li3 Li5 90.68(13) 7_676 7_666 ?
Li1 Li4 Li5 108.1(3) 1_556 7_566 ?
Li1 Li4 Li5 108.1(3) 1_556 7_556 ?
Li5 Li4 Li5 110.8(3) 7_566 7_556 ?
Li1 Li4 Li5 108.1(3) 1_556 7_666 ?
Li5 Li4 Li5 110.8(3) 7_566 7_666 ?
Li5 Li4 Li5 110.8(3) 7_556 7_666 ?
Li1 Li4 Li1 70.4(3) 1_556 7_666 ?
Li5 Li4 Li1 178.5(6) 7_566 7_666 ?
Li5 Li4 Li1 69.93(16) 7_556 7_666 ?
Li5 Li4 Li1 69.93(16) 7_666 7_666 ?
Li1 Li4 Li1 70.4(3) 1_556 7_676 ?
Li5 Li4 Li1 69.93(16) 7_566 7_676 ?
Li5 Li4 Li1 178.5(6) 7_556 7_676 ?
Li5 Li4 Li1 69.93(16) 7_666 7_676 ?
Li1 Li4 Li1 109.3(3) 7_666 7_676 ?
Li1 Li4 Li1 70.4(3) 1_556 7_566 ?
Li5 Li4 Li1 69.93(16) 7_566 7_566 ?
Li5 Li4 Li1 69.93(16) 7_556 7_566 ?
Li5 Li4 Li1 178.5(6) 7_666 7_566 ?
Li1 Li4 Li1 109.3(3) 7_666 7_566 ?
Li1 Li4 Li1 109.3(3) 7_676 7_566 ?
Li1 Li4 Li3 180.000(2) 1_556 . ?
Li5 Li4 Li3 71.9(3) 7_566 . ?
Li5 Li4 Li3 71.9(3) 7_556 . ?
Li5 Li4 Li3 71.9(3) 7_666 . ?
Li1 Li4 Li3 109.6(3) 7_666 . ?
Li1 Li4 Li3 109.6(3) 7_676 . ?
Li1 Li4 Li3 109.6(3) 7_566 . ?
Li1 Li4 Sn3 55.16(19) 1_556 1_666 ?
Li5 Li4 Sn3 124.60(17) 7_566 1_666 ?
Li5 Li4 Sn3 124.60(17) 7_556 1_666 ?
Li5 Li4 Sn3 53.0(3) 7_666 1_666 ?
Li1 Li4 Sn3 54.67(16) 7_666 1_666 ?
Li1 Li4 Sn3 54.67(16) 7_676 1_666 ?
Li1 Li4 Sn3 125.6(5) 7_566 1_666 ?
Li3 Li4 Sn3 124.84(19) . 1_666 ?
Li1 Li4 Sn3 55.17(19) 1_556 1_566 ?
Li5 Li4 Sn3 53.0(3) 7_566 1_566 ?
Li5 Li4 Sn3 124.60(17) 7_556 1_566 ?
Li5 Li4 Sn3 124.60(17) 7_666 1_566 ?
Li1 Li4 Sn3 125.6(5) 7_666 1_566 ?
Li1 Li4 Sn3 54.67(16) 7_676 1_566 ?
Li1 Li4 Sn3 54.67(16) 7_566 1_566 ?
Li3 Li4 Sn3 124.84(19) . 1_566 ?
Sn3 Li4 Sn3 90.6(3) 1_666 1_566 ?
Li1 Li4 Sn3 55.16(19) 1_556 1_556 ?
Li5 Li4 Sn3 124.60(17) 7_566 1_556 ?
Li5 Li4 Sn3 53.0(3) 7_556 1_556 ?
Li5 Li4 Sn3 124.60(17) 7_666 1_556 ?
Li1 Li4 Sn3 54.67(16) 7_666 1_556 ?
Li1 Li4 Sn3 125.6(5) 7_676 1_556 ?
Li1 Li4 Sn3 54.67(16) 7_566 1_556 ?
Li3 Li4 Sn3 124.84(19) . 1_556 ?
Sn3 Li4 Sn3 90.6(3) 1_666 1_556 ?
Sn3 Li4 Sn3 90.6(3) 1_566 1_556 ?
Li1 Li4 Sn1 125.46(19) 1_556 7_666 ?
Li5 Li4 Sn1 126.4(5) 7_566 7_666 ?
Li5 Li4 Sn1 55.42(17) 7_556 7_666 ?
Li5 Li4 Sn1 55.42(17) 7_666 7_666 ?
Li1 Li4 Sn1 55.1(2) 7_666 7_666 ?
Li1 Li4 Sn1 125.33(17) 7_676 7_666 ?
Li1 Li4 Sn1 125.33(17) 7_566 7_666 ?
Li3 Li4 Sn1 54.54(19) . 7_666 ?
Sn3 Li4 Sn1 89.833(7) 1_666 7_666 ?
Sn3 Li4 Sn1 179.4(4) 1_566 7_666 ?
Sn3 Li4 Sn1 89.833(7) 1_556 7_666 ?
Sn3 Li5 Li6 180.0 . . ?
Sn3 Li5 Li4 71.9(3) . 7_556 ?
Li6 Li5 Li4 108.1(3) . 7_556 ?
Sn3 Li5 Li4 71.9(3) . 7_666 ?
Li6 Li5 Li4 108.1(3) . 7_666 ?
Li4 Li5 Li4 110.8(3) 7_556 7_666 ?
Sn3 Li5 Li4 71.9(3) . 7_566 ?
Li6 Li5 Li4 108.1(3) . 7_566 ?
Li4 Li5 Li4 110.8(3) 7_556 7_566 ?
Li4 Li5 Li4 110.8(3) 7_666 7_566 ?
Sn3 Li5 Sn1 111.0(2) . 1_445 ?
Li6 Li5 Sn1 69.0(2) . 1_445 ?
Li4 Li5 Sn1 70.63(13) 7_556 1_445 ?
Li4 Li5 Sn1 177.1(5) 7_666 1_445 ?
Li4 Li5 Sn1 70.63(13) 7_566 1_445 ?
Sn3 Li5 Sn1 111.0(2) . . ?
Li6 Li5 Sn1 69.0(2) . . ?
Li4 Li5 Sn1 177.1(5) 7_556 . ?
Li4 Li5 Sn1 70.63(13) 7_666 . ?
Li4 Li5 Sn1 70.63(13) 7_566 . ?
Sn1 Li5 Sn1 107.9(3) 1_445 . ?
Sn3 Li5 Sn1 111.0(2) . 1_545 ?
Li6 Li5 Sn1 69.0(2) . 1_545 ?
Li4 Li5 Sn1 70.63(13) 7_556 1_545 ?
Li4 Li5 Sn1 70.63(13) 7_666 1_545 ?
Li4 Li5 Sn1 177.1(5) 7_566 1_545 ?
Sn1 Li5 Sn1 107.9(3) 1_445 1_545 ?
Sn1 Li5 Sn1 107.9(3) . 1_545 ?
Sn3 Li5 Li1 55.6(2) . . ?
Li6 Li5 Li1 124.4(2) . . ?
Li4 Li5 Li1 127.5(5) 7_556 . ?
Li4 Li5 Li1 55.39(16) 7_666 . ?
Li4 Li5 Li1 55.39(16) 7_566 . ?
Sn1 Li5 Li1 126.01(11) 1_445 . ?
Sn1 Li5 Li1 55.40(18) . . ?
Sn1 Li5 Li1 126.01(11) 1_545 . ?
Sn3 Li5 Li1 55.6(2) . 1_445 ?
Li6 Li5 Li1 124.4(2) . 1_445 ?
Li4 Li5 Li1 55.39(16) 7_556 1_445 ?
Li4 Li5 Li1 127.5(5) 7_666 1_445 ?
Li4 Li5 Li1 55.39(16) 7_566 1_445 ?
Sn1 Li5 Li1 55.40(18) 1_445 1_445 ?
Sn1 Li5 Li1 126.01(11) . 1_445 ?
Sn1 Li5 Li1 126.01(11) 1_545 1_445 ?
Li1 Li5 Li1 91.3(3) . 1_445 ?
Sn3 Li5 Li1 55.6(2) . 1_545 ?
Li6 Li5 Li1 124.4(2) . 1_545 ?
Li4 Li5 Li1 55.39(16) 7_556 1_545 ?
Li4 Li5 Li1 55.39(16) 7_666 1_545 ?
Li4 Li5 Li1 127.5(5) 7_566 1_545 ?
Sn1 Li5 Li1 126.01(11) 1_445 1_545 ?
Sn1 Li5 Li1 126.01(11) . 1_545 ?
Sn1 Li5 Li1 55.40(18) 1_545 1_545 ?
Li1 Li5 Li1 91.3(3) . 1_545 ?
Li1 Li5 Li1 91.3(3) 1_445 1_545 ?
Sn3 Li5 Li3 127.0(2) . 7_666 ?
Li6 Li5 Li3 53.0(2) . 7_666 ?
Li4 Li5 Li3 124.53(18) 7_556 7_666 ?
Li4 Li5 Li3 55.1(3) 7_666 7_666 ?
Li4 Li5 Li3 124.53(18) 7_566 7_666 ?
Sn1 Li5 Li3 122.0(4) 1_445 7_666 ?
Sn1 Li5 Li3 53.93(13) . 7_666 ?
Sn1 Li5 Li3 53.93(13) 1_545 7_666 ?
Li1 Li5 Li3 90.55(15) . 7_666 ?
Li1 Li5 Li3 177.4(4) 1_445 7_666 ?
Li1 Li5 Li3 90.55(15) 1_545 7_666 ?
Li5 Li6 Li3 74.1(3) . 7_556 ?
Li5 Li6 Li3 74.1(3) . 7_666 ?
Li3 Li6 Li3 112.8(3) 7_556 7_666 ?
Li5 Li6 Li3 74.1(3) . 7_566 ?
Li3 Li6 Li3 112.8(3) 7_556 7_566 ?
Li3 Li6 Li3 112.8(3) 7_666 7_566 ?
Li5 Li6 Sn2 111.98(19) . 1_445 ?
Li3 Li6 Sn2 69.92(12) 7_556 1_445 ?
Li3 Li6 Sn2 173.9(4) 7_666 1_445 ?
Li3 Li6 Sn2 69.92(12) 7_566 1_445 ?
Li5 Li6 Sn2 111.98(19) . . ?
Li3 Li6 Sn2 173.9(4) 7_556 . ?
Li3 Li6 Sn2 69.92(12) 7_666 . ?
Li3 Li6 Sn2 69.92(13) 7_566 . ?
Sn2 Li6 Sn2 106.9(2) 1_445 . ?
Li5 Li6 Sn2 111.98(19) . 1_545 ?
Li3 Li6 Sn2 69.92(12) 7_556 1_545 ?
Li3 Li6 Sn2 69.92(12) 7_666 1_545 ?
Li3 Li6 Sn2 173.9(4) 7_566 1_545 ?
Sn2 Li6 Sn2 106.9(2) 1_445 1_545 ?
Sn2 Li6 Sn2 106.9(2) . 1_545 ?
Li5 Li6 Li7 180.0 . . ?
Li3 Li6 Li7 105.9(3) 7_556 . ?
Li3 Li6 Li7 105.9(3) 7_666 . ?
Li3 Li6 Li7 105.9(3) 7_566 . ?
Sn2 Li6 Li7 68.02(19) 1_445 . ?
Sn2 Li6 Li7 68.02(19) . . ?
Sn2 Li6 Li7 68.02(19) 1_545 . ?
Li5 Li6 Sn1 56.86(15) . 1_445 ?
Li3 Li6 Sn1 56.46(15) 7_556 1_445 ?
Li3 Li6 Sn1 131.0(4) 7_666 1_445 ?
Li3 Li6 Sn1 56.46(15) 7_566 1_445 ?
Sn2 Li6 Sn1 55.11(4) 1_445 1_445 ?
Sn2 Li6 Sn1 126.36(7) . 1_445 ?
Sn2 Li6 Sn1 126.36(7) 1_545 1_445 ?
Li7 Li6 Sn1 123.14(15) . 1_445 ?
Li5 Li6 Sn1 56.86(15) . . ?
Li3 Li6 Sn1 131.0(4) 7_556 . ?
Li3 Li6 Sn1 56.46(15) 7_666 . ?
Li3 Li6 Sn1 56.46(15) 7_566 . ?
Sn2 Li6 Sn1 126.36(7) 1_445 . ?
Sn2 Li6 Sn1 55.11(4) . . ?
Sn2 Li6 Sn1 126.36(7) 1_545 . ?
Li7 Li6 Sn1 123.14(15) . . ?
Sn1 Li6 Sn1 93.0(2) 1_445 . ?
Li5 Li6 Sn1 56.86(15) . 1_545 ?
Li3 Li6 Sn1 56.46(15) 7_556 1_545 ?
Li3 Li6 Sn1 56.46(15) 7_666 1_545 ?
Li3 Li6 Sn1 131.0(4) 7_566 1_545 ?
Sn2 Li6 Sn1 126.36(7) 1_445 1_545 ?
Sn2 Li6 Sn1 126.36(7) . 1_545 ?
Sn2 Li6 Sn1 55.11(4) 1_545 1_545 ?
Li7 Li6 Sn1 123.14(15) . 1_545 ?
Sn1 Li6 Sn1 93.0(2) 1_445 1_545 ?
Sn1 Li6 Sn1 93.0(2) . 1_545 ?
Li5 Li6 Li2 126.9(2) . 7_666 ?
Li3 Li6 Li2 123.30(18) 7_556 7_666 ?
Li3 Li6 Li2 52.8(3) 7_666 7_666 ?
Li3 Li6 Li2 123.30(18) 7_566 7_666 ?
Sn2 Li6 Li2 121.1(4) 1_445 7_666 ?
Sn2 Li6 Li2 53.45(10) . 7_666 ?
Sn2 Li6 Li2 53.45(10) 1_545 7_666 ?
Li7 Li6 Li2 53.1(2) . 7_666 ?
Sn1 Li6 Li2 176.2(3) 1_445 7_666 ?
Sn1 Li6 Li2 89.64(10) . 7_666 ?
Sn1 Li6 Li2 89.64(10) 1_545 7_666 ?
Li2 Li7 Li2 110.19(19) 7_556 7_666 ?
Li2 Li7 Li2 69.81(19) 7_556 1_445 ?
Li2 Li7 Li2 180.0 7_666 1_445 ?
Li2 Li7 Li2 180.0 7_556 . ?
Li2 Li7 Li2 69.82(19) 7_666 . ?
Li2 Li7 Li2 110.18(19) 1_445 . ?
Li2 Li7 Li2 110.18(19) 7_556 7_566 ?
Li2 Li7 Li2 110.18(19) 7_666 7_566 ?
Li2 Li7 Li2 69.82(19) 1_445 7_566 ?
Li2 Li7 Li2 69.82(19) . 7_566 ?
Li2 Li7 Li2 69.82(19) 7_556 1_545 ?
Li2 Li7 Li2 69.82(19) 7_666 1_545 ?
Li2 Li7 Li2 110.18(19) 1_445 1_545 ?
Li2 Li7 Li2 110.18(19) . 1_545 ?
Li2 Li7 Li2 180.0(4) 7_566 1_545 ?
Li2 Li7 Li6 108.75(19) 7_556 7_556 ?
Li2 Li7 Li6 108.75(19) 7_666 7_556 ?
Li2 Li7 Li6 71.25(19) 1_445 7_556 ?
Li2 Li7 Li6 71.25(19) . 7_556 ?
Li2 Li7 Li6 108.75(19) 7_566 7_556 ?
Li2 Li7 Li6 71.25(19) 1_545 7_556 ?
Li2 Li7 Li6 71.25(19) 7_556 . ?
Li2 Li7 Li6 71.25(19) 7_666 . ?
Li2 Li7 Li6 108.75(19) 1_445 . ?
Li2 Li7 Li6 108.75(19) . . ?
Li2 Li7 Li6 71.25(19) 7_566 . ?
Li2 Li7 Li6 108.75(19) 1_545 . ?
Li6 Li7 Li6 180.0 7_556 . ?
Li2 Li7 Sn2 126.75(19) 7_556 . ?
Li2 Li7 Sn2 55.09(9) 7_666 . ?
Li2 Li7 Sn2 124.91(10) 1_445 . ?
Li2 Li7 Sn2 53.25(19) . . ?
Li2 Li7 Sn2 55.09(10) 7_566 . ?
Li2 Li7 Sn2 124.91(10) 1_545 . ?
Li6 Li7 Sn2 124.504(7) 7_556 . ?
Li6 Li7 Sn2 55.496(7) . . ?
Li2 Li7 Sn2 55.09(10) 7_556 1_445 ?
Li2 Li7 Sn2 126.75(19) 7_666 1_445 ?
Li2 Li7 Sn2 53.25(19) 1_445 1_445 ?
Li2 Li7 Sn2 124.91(9) . 1_445 ?
Li2 Li7 Sn2 55.09(10) 7_566 1_445 ?
Li2 Li7 Sn2 124.91(10) 1_545 1_445 ?
Li6 Li7 Sn2 124.504(7) 7_556 1_445 ?
Li6 Li7 Sn2 55.496(7) . 1_445 ?
Sn2 Li7 Sn2 91.070(10) . 1_445 ?
Li2 Li7 Sn2 124.91(10) 7_556 7_666 ?
Li2 Li7 Sn2 53.25(19) 7_666 7_666 ?
Li2 Li7 Sn2 126.75(19) 1_445 7_666 ?
Li2 Li7 Sn2 55.09(9) . 7_666 ?
Li2 Li7 Sn2 124.91(10) 7_566 7_666 ?
Li2 Li7 Sn2 55.09(10) 1_545 7_666 ?
Li6 Li7 Sn2 55.496(7) 7_556 7_666 ?
Li6 Li7 Sn2 124.504(7) . 7_666 ?
Sn2 Li7 Sn2 88.930(10) . 7_666 ?
Sn2 Li7 Sn2 180.0 1_445 7_666 ?
Li2 Li7 Sn2 53.25(19) 7_556 7_556 ?
Li2 Li7 Sn2 124.91(9) 7_666 7_556 ?
Li2 Li7 Sn2 55.09(10) 1_445 7_556 ?
Li2 Li7 Sn2 126.75(19) . 7_556 ?
Li2 Li7 Sn2 124.91(10) 7_566 7_556 ?
Li2 Li7 Sn2 55.09(10) 1_545 7_556 ?
Li6 Li7 Sn2 55.496(7) 7_556 7_556 ?
Li6 Li7 Sn2 124.504(7) . 7_556 ?
Sn2 Li7 Sn2 180.0 . 7_556 ?
Sn2 Li7 Sn2 88.930(10) 1_445 7_556 ?
Sn2 Li7 Sn2 91.070(10) 7_666 7_556 ?

loop_
_geom_bond_atom_site_label_1
_geom_bond_atom_site_label_2
_geom_bond_distance
_geom_bond_site_symmetry_2
_geom_bond_publ_flag
Sn1 Sn2 2.8653(6) . ?
Sn1 Li3 2.890(4) 7_666 ?
Sn1 Li3 2.890(4) 7_676 ?
Sn1 Li3 2.890(4) 7_566 ?
Sn1 Li1 2.898(12) . ?
Sn1 Li5 2.906(5) . ?
Sn1 Li5 2.906(5) 1_565 ?
Sn1 Li5 2.906(5) 1_665 ?
Sn1 Li6 3.239(6) . ?
Sn1 Li6 3.239(6) 1_665 ?
Sn1 Li6 3.239(6) 1_565 ?
Sn1 Li4 3.330(8) 7_666 ?
Sn2 Li2 2.785(10) . ?
Sn2 Li2 2.872(3) 7_666 ?
Sn2 Li2 2.872(3) 7_676 ?
Sn2 Li2 2.872(3) 7_566 ?
Sn2 Li6 2.925(4) 1_565 ?
Sn2 Li6 2.925(4) 1_665 ?
Sn2 Li6 2.925(4) . ?
Sn2 Li7 3.2915(3) 1_665 ?
Sn2 Li7 3.2915(3) 1_565 ?
Sn2 Li7 3.2915(3) . ?
Sn2 Li3 3.293(7) 7_666 ?
Sn3 Li5 2.776(13) 7 ?
Sn3 Li5 2.776(13) . ?
Sn3 Li1 2.865(4) 7 ?
Sn3 Li1 2.865(4) 7_665 ?
Sn3 Li1 2.865(4) 1_445 ?
Sn3 Li1 2.865(4) . ?
Sn3 Li1 2.865(4) 7_565 ?
Sn3 Li1 2.865(4) 1_545 ?
Sn3 Li4 3.305(8) 1_444 ?
Sn3 Li4 3.305(8) 7_666 ?
Sn3 Li4 3.305(8) 1_554 ?
Sn3 Li4 3.305(8) 7_556 ?
Li1 Li4 2.809(18) 1_554 ?
Li1 Sn3 2.865(4) 1_565 ?
Li1 Sn3 2.865(4) 1_665 ?
Li1 Li4 2.879(6) 7_666 ?
Li1 Li4 2.879(6) 7_676 ?
Li1 Li4 2.879(6) 7_566 ?
Li1 Li1 3.279(13) 7_665 ?
Li1 Li1 3.279(13) 7_565 ?
Li1 Li1 3.279(13) 7_675 ?
Li1 Li5 3.286(10) 1_665 ?
Li2 Li3 2.811(14) . ?
Li2 Li7 2.864(3) 1_565 ?
Li2 Li7 2.864(3) . ?
Li2 Li7 2.864(3) 1_665 ?
Li2 Sn2 2.872(3) 7_666 ?
Li2 Sn2 2.872(3) 7_676 ?
Li2 Sn2 2.872(3) 7_566 ?
Li2 Li2 3.278(11) 7_666 ?
Li2 Li2 3.278(11) 7_566 ?
Li2 Li2 3.278(11) 7_676 ?
Li2 Li6 3.393(9) 7_666 ?
Li3 Li6 2.820(4) 7_566 ?
Li3 Li6 2.820(4) 7_556 ?
Li3 Li6 2.820(4) 7_666 ?
Li3 Sn1 2.890(4) 7_666 ?
Li3 Sn1 2.890(4) 7_676 ?
Li3 Sn1 2.890(4) 7_566 ?
Li3 Li4 2.929(18) . ?
Li3 Sn2 3.293(7) 7_666 ?
Li3 Sn2 3.293(7) 7_566 ?
Li3 Sn2 3.293(7) 7_676 ?
Li3 Li5 3.395(10) 7_666 ?
Li4 Li1 2.809(18) 1_556 ?
Li4 Li5 2.854(5) 7_566 ?
Li4 Li5 2.854(5) 7_556 ?
Li4 Li5 2.854(5) 7_666 ?
Li4 Li1 2.879(6) 7_666 ?
Li4 Li1 2.879(6) 7_676 ?
Li4 Li1 2.879(6) 7_566 ?
Li4 Sn3 3.305(8) 1_666 ?
Li4 Sn3 3.305(8) 1_566 ?
Li4 Sn3 3.305(8) 1_556 ?
Li4 Sn1 3.330(8) 7_666 ?
Li5 Li6 2.814(15) . ?
Li5 Li4 2.854(5) 7_556 ?
Li5 Li4 2.854(5) 7_666 ?
Li5 Li4 2.854(5) 7_566 ?
Li5 Sn1 2.906(5) 1_445 ?
Li5 Sn1 2.906(5) 1_545 ?
Li5 Li1 3.286(10) 1_445 ?
Li5 Li1 3.286(10) 1_545 ?
Li5 Li3 3.395(10) 7_666 ?
Li6 Li3 2.820(4) 7_556 ?
Li6 Li3 2.820(4) 7_666 ?
Li6 Li3 2.820(4) 7_566 ?
Li6 Sn2 2.925(4) 1_445 ?
Li6 Sn2 2.925(4) 1_545 ?
Li6 Li7 2.959(10) . ?
Li6 Sn1 3.239(6) 1_445 ?
Li6 Sn1 3.239(6) 1_545 ?
Li6 Li2 3.393(9) 7_666 ?
Li7 Li2 2.864(3) 7_556 ?
Li7 Li2 2.864(3) 7_666 ?
Li7 Li2 2.864(3) 1_445 ?
Li7 Li2 2.864(3) 7_566 ?
Li7 Li2 2.864(3) 1_545 ?
Li7 Li6 2.959(10) 7_556 ?
Li7 Sn2 3.2915(3) 1_445 ?
Li7 Sn2 3.2915(3) 7_666 ?
Li7 Sn2 3.2915(3) 7_556 ?
